data_2240375
loop_
_publ_author_name
'Sarr, Modou'
'Diasse-Sarr, Aminata'
'Diop, Libasse'
'Plasseraud, Laurent'
'Cattey, H\'el\`ene'

_publ_section_title
;
 Crystal structure of bis(cyclohexylammonium)
 diphenyldioxalatostannate(IV)
;
_journal_coeditor_code WM5103
_journal_issue 2
_journal_name_full 'Acta Crystallographica Section E'
_journal_page_first 151
_journal_page_last 153
_journal_paper_doi 10.1107/S2056989014027716
_journal_volume 71
_journal_year 2015
_chemical_formula_iupac '(C6 H14 N)2 [Sn (C6 H5)2 (C2 O2)2]'
_chemical_formula_moiety '2(C6 H14 N +), C16 H10 O8 Sn 2-'
_chemical_formula_sum 'C28 H38 N2 O8 Sn'
_chemical_formula_weight 649.29
_chemical_name_systematic
;
Bis(cyclohexylammonium) diphenyldioxalatostannate(IV)
;
_space_group_crystal_system monoclinic
_space_group_IT_number 14
_space_group_name_Hall '-P 2yn'
_space_group_name_H-M_alt 'P 1 21/n 1'
_symmetry_space_group_name_Hall '-P 2yn'
_symmetry_space_group_name_H-M 'P 1 21/n 1'
_atom_sites_solution_hydrogens geom
_atom_sites_solution_primary iterative
_cell_angle_alpha 90
_cell_angle_beta 90.2880(10)
_cell_angle_gamma 90
_cell_formula_units_Z 4
_cell_length_a 16.0084(6)
_cell_length_b 8.9010(3)
_cell_length_c 20.8060(8)
_cell_measurement_reflns_used 9926
_cell_measurement_temperature 115
_cell_measurement_theta_max 27.59
_cell_measurement_theta_min 2.49
_cell_volume 2964.63(19)
_computing_cell_refinement
;
SAINT (Bruker, 2014)
;
_computing_data_collection
;
APEX2 (Bruker, 2014)
;
_computing_data_reduction
;
SAINT (Bruker, 2014)
;
_computing_molecular_graphics
;
OLEX2 (Dolomanov <i>et al.</i>,  2009) and Mercury (Macrae <i>et
al.</i>, 2008)
;
_computing_publication_material
;
OLEX2 (Dolomanov <i>et al.</i>,  2009)
;
_computing_structure_refinement
;
SHELXL97 (Sheldrick, 2008)
;
_computing_structure_solution
;
SHELXS97 (Sheldrick, 2008)
;
_diffrn_ambient_temperature 115
_diffrn_measured_fraction_theta_full 0.998
_diffrn_measured_fraction_theta_max 0.990
_diffrn_measurement_device_type 'Bruker APEXII CCD'
_diffrn_measurement_method '\f and \w scans'
_diffrn_radiation_type MoK\a
_diffrn_radiation_wavelength 0.71073
_diffrn_reflns_av_R_equivalents 0.0253
_diffrn_reflns_limit_h_max 20
_diffrn_reflns_limit_h_min -19
_diffrn_reflns_limit_k_max 11
_diffrn_reflns_limit_k_min -11
_diffrn_reflns_limit_l_max 26
_diffrn_reflns_limit_l_min -27
_diffrn_reflns_number 30318
_diffrn_reflns_theta_full 26.000
_diffrn_reflns_theta_max 27.624
_diffrn_reflns_theta_min 2.545
_diffrn_standards_number 0
_exptl_absorpt_coefficient_mu 0.911
_exptl_absorpt_correction_T_max 0.7456
_exptl_absorpt_correction_T_min 0.6520
_exptl_absorpt_correction_type multi-scan
_exptl_absorpt_process_details
;
(<i>SADABS</i>; Bruker, 2014)
;
_exptl_crystal_colour colourless
_exptl_crystal_density_diffrn 1.455
_exptl_crystal_description prism
_exptl_crystal_F_000 1336
_exptl_crystal_size_max 0.50
_exptl_crystal_size_mid 0.30
_exptl_crystal_size_min 0.23
_refine_diff_density_max 0.366
_refine_diff_density_min -0.383
_refine_ls_extinction_method none
_refine_ls_goodness_of_fit_ref 1.049
_refine_ls_hydrogen_treatment constr
_refine_ls_matrix_type full
_refine_ls_number_parameters 354
_refine_ls_number_reflns 6831
_refine_ls_number_restraints 0
_refine_ls_restrained_S_all 1.049
_refine_ls_R_factor_all 0.0251
_refine_ls_R_factor_gt 0.0198
_refine_ls_shift/su_max 0.003
_refine_ls_shift/su_mean 0.000
_refine_ls_structure_factor_coef Fsqd
_refine_ls_weighting_details 'w=1/[\s^2^(Fo^2^)+(0.0188P)^2^+1.6859P] where P=(Fo^2^+2Fc^2^)/3'
_refine_ls_weighting_scheme calc
_refine_ls_wR_factor_gt 0.0451
_refine_ls_wR_factor_ref 0.0476
_reflns_number_gt 6077
_reflns_number_total 6831
_reflns_threshold_expression I>2\s(I)
_cod_data_source_file wm5103sup1.cf
_cod_data_source_block I
_cod_database_code 2240375
_cod_database_fobs_code 2240375
_shelx_space_group_comment
;
The symmetry employed for this shelxl refinement is uniquely defined
by the following loop, which should always be used as a source of
symmetry information in preference to the above space-group names.
They are only intended as comments.
;

loop_
_space_group_symop_operation_xyz
'x, y, z'
'-x+1/2, y+1/2, -z+1/2'
'-x, -y, -z'
'x-1/2, -y-1/2, z-1/2'

loop_
_atom_site_type_symbol
_atom_site_label
_atom_site_fract_x
_atom_site_fract_y
_atom_site_fract_z
_atom_site_U_iso_or_equiv
_atom_site_adp_type
_atom_site_calc_flag
_atom_site_occupancy
Sn Sn 0.51059(2) 0.63627(2) 0.26048(2) 0.01224(3) Uani d 1
O O1 0.53271(6) 0.48705(12) 0.34316(5) 0.0161(2) Uani d 1
O O2 0.60914(8) 0.28994(15) 0.37435(6) 0.0298(3) Uani d 1
O O3 0.62046(6) 0.51474(12) 0.23644(5) 0.0167(2) Uani d 1
O O4 0.70720(7) 0.33267(14) 0.26676(6) 0.0253(3) Uani d 1
O O5 0.59259(6) 0.77093(12) 0.32213(5) 0.0168(2) Uani d 1
O O6 0.58885(7) 0.92654(13) 0.40624(5) 0.0194(2) Uani d 1
O O7 0.42652(6) 0.74042(12) 0.32654(5) 0.0154(2) Uani d 1
O O8 0.42376(7) 0.85828(12) 0.42139(5) 0.0198(2) Uani d 1
C C1 0.59203(9) 0.39309(18) 0.33711(8) 0.0178(3) Uani d 1
C C2 0.64560(9) 0.41207(18) 0.27566(7) 0.0171(3) Uani d 1
C C3 0.55591(9) 0.83851(16) 0.36756(7) 0.0140(3) Uani d 1
C C4 0.46009(9) 0.81040(16) 0.37349(7) 0.0136(3) Uani d 1
C C5 0.41711(9) 0.48308(17) 0.22695(7) 0.0152(3) Uani d 1
C C6 0.43554(11) 0.33624(18) 0.20842(8) 0.0228(3) Uani d 1
H H6 0.4916 0.3013 0.2105 0.027 Uiso calc 1
C C7 0.37264(12) 0.2402(2) 0.18690(9) 0.0296(4) Uani d 1
H H7 0.3859 0.1402 0.1747 0.035 Uiso calc 1
C C8 0.29096(11) 0.2901(2) 0.18317(8) 0.0281(4) Uani d 1
H H8 0.2483 0.2247 0.1680 0.034 Uiso calc 1
C C9 0.27154(10) 0.4346(2) 0.20153(8) 0.0256(4) Uani d 1
H H9 0.2154 0.4688 0.1993 0.031 Uiso calc 1
C C10 0.33417(10) 0.53031(19) 0.22323(8) 0.0200(3) Uani d 1
H H10 0.3202 0.6298 0.2358 0.024 Uiso calc 1
C C11 0.52458(10) 0.80526(17) 0.18759(8) 0.0169(3) Uani d 1
C C12 0.46483(11) 0.81749(19) 0.13879(8) 0.0229(3) Uani d 1
H H12 0.4193 0.7491 0.1375 0.027 Uiso calc 1
C C13 0.47103(13) 0.9286(2) 0.09192(9) 0.0319(4) Uani d 1
H H13 0.4294 0.9365 0.0594 0.038 Uiso calc 1
C C14 0.53748(14) 1.0273(2) 0.09269(10) 0.0371(5) Uani d 1
H H14 0.5415 1.1035 0.0609 0.045 Uiso calc 1
C C15 0.59799(13) 1.0150(2) 0.13979(10) 0.0375(5) Uani d 1
H H15 0.6443 1.0817 0.1398 0.045 Uiso calc 1
C C16 0.59177(11) 0.9056(2) 0.18728(9) 0.0268(4) Uani d 1
H H16 0.6335 0.8991 0.2198 0.032 Uiso calc 1
N N2 0.48965(9) 0.17026(15) 0.45662(6) 0.0198(3) Uani d 1
H H2A 0.5239 0.2274 0.4318 0.024 Uiso calc 1
H H2B 0.4893 0.0742 0.4416 0.024 Uiso calc 1
H H2C 0.5085 0.1712 0.4979 0.024 Uiso calc 1
C C23 0.40312(10) 0.23265(17) 0.45409(8) 0.0176(3) Uani d 1
H H23 0.3656 0.1662 0.4798 0.021 Uiso calc 1
C C24 0.40273(10) 0.38860(18) 0.48363(8) 0.0226(3) Uani d 1
H H24A 0.4429 0.4536 0.4607 0.027 Uiso calc 1
H H24B 0.4204 0.3824 0.5292 0.027 Uiso calc 1
C C25 0.31532(12) 0.4573(2) 0.47938(10) 0.0357(5) Uani d 1
H H25A 0.2763 0.3981 0.5061 0.043 Uiso calc 1
H H25B 0.3167 0.5612 0.4963 0.043 Uiso calc 1
C C26 0.28439(11) 0.4592(2) 0.41009(11) 0.0357(5) Uani d 1
H H26A 0.2268 0.4995 0.4087 0.043 Uiso calc 1
H H26B 0.3204 0.5265 0.3844 0.043 Uiso calc 1
C C27 0.28533(12) 0.3030(2) 0.38087(10) 0.0345(5) Uani d 1
H H27A 0.2675 0.3087 0.3353 0.041 Uiso calc 1
H H27B 0.2453 0.2380 0.4040 0.041 Uiso calc 1
C C28 0.37231(11) 0.23443(19) 0.38491(8) 0.0257(4) Uani d 1
H H28A 0.3708 0.1305 0.3680 0.031 Uiso calc 1
H H28B 0.4113 0.2936 0.3582 0.031 Uiso calc 1
N N1 0.73487(8) 0.05755(15) 0.34805(6) 0.0182(3) Uani d 1
H H1A 0.6877 0.0187 0.3657 0.022 Uiso calc 1
H H1B 0.7531 -0.0044 0.3163 0.022 Uiso calc 1
H H1C 0.7236 0.1499 0.3313 0.022 Uiso calc 1
C C17 0.80130(9) 0.07153(18) 0.39886(7) 0.0171(3) Uani d 1
H H17 0.8533 0.1107 0.3783 0.021 Uiso calc 1
C C18 0.81959(12) -0.0828(2) 0.42605(9) 0.0288(4) Uani d 1
H H18A 0.8401 -0.1493 0.3914 0.035 Uiso calc 1
H H18B 0.7676 -0.1269 0.4434 0.035 Uiso calc 1
C C19 0.88557(14) -0.0728(2) 0.47965(10) 0.0412(5) Uani d 1
H H19A 0.8935 -0.1733 0.4991 0.049 Uiso calc 1
H H19B 0.9395 -0.0409 0.4610 0.049 Uiso calc 1
C C20 0.85982(12) 0.0381(2) 0.53148(9) 0.0319(4) Uani d 1
H H20A 0.8093 0.0005 0.5535 0.038 Uiso calc 1
H H20B 0.9051 0.0470 0.5638 0.038 Uiso calc 1
C C21 0.84186(12) 0.1913(2) 0.50270(9) 0.0309(4) Uani d 1
H H21A 0.8937 0.2327 0.4840 0.037 Uiso calc 1
H H21B 0.8231 0.2604 0.5370 0.037 Uiso calc 1
C C22 0.77453(11) 0.18142(19) 0.45050(8) 0.0241(4) Uani d 1
H H22A 0.7213 0.1477 0.4697 0.029 Uiso calc 1
H H22B 0.7655 0.2818 0.4312 0.029 Uiso calc 1

loop_
_atom_site_aniso_label
_atom_site_aniso_U_11
_atom_site_aniso_U_22
_atom_site_aniso_U_33
_atom_site_aniso_U_12
_atom_site_aniso_U_13
_atom_site_aniso_U_23
Sn 0.01278(5) 0.01303(5) 0.01090(5) -0.00039(4) 0.00020(3) -0.00061(4)
O1 0.0153(5) 0.0196(5) 0.0135(5) 0.0037(4) 0.0023(4) 0.0018(4)
O2 0.0287(6) 0.0363(7) 0.0244(7) 0.0157(5) 0.0075(5) 0.0145(6)
O3 0.0166(5) 0.0200(5) 0.0136(5) 0.0018(4) 0.0040(4) 0.0023(4)
O4 0.0175(6) 0.0329(7) 0.0256(7) 0.0097(5) 0.0053(5) 0.0033(5)
O5 0.0138(5) 0.0205(6) 0.0161(6) -0.0015(4) 0.0009(4) -0.0040(4)
O6 0.0173(5) 0.0221(6) 0.0189(6) -0.0023(4) -0.0023(4) -0.0056(5)
O7 0.0132(5) 0.0170(5) 0.0160(5) 0.0004(4) -0.0002(4) -0.0035(4)
O8 0.0180(5) 0.0244(6) 0.0170(6) 0.0019(4) 0.0022(4) -0.0050(5)
C1 0.0152(7) 0.0237(8) 0.0145(7) 0.0021(6) -0.0001(6) 0.0022(6)
C2 0.0140(7) 0.0216(8) 0.0157(7) -0.0006(6) 0.0005(6) -0.0009(6)
C3 0.0153(7) 0.0124(7) 0.0141(7) 0.0005(5) -0.0010(6) 0.0022(6)
C4 0.0146(7) 0.0113(6) 0.0149(7) 0.0014(5) -0.0010(6) 0.0019(6)
C5 0.0189(7) 0.0160(7) 0.0107(7) -0.0021(6) -0.0001(6) 0.0001(6)
C6 0.0234(8) 0.0214(8) 0.0237(9) 0.0003(6) 0.0018(7) -0.0039(7)
C7 0.0395(10) 0.0205(8) 0.0289(10) -0.0076(7) 0.0048(8) -0.0095(7)
C8 0.0300(9) 0.0341(10) 0.0201(9) -0.0173(8) 0.0009(7) -0.0047(7)
C9 0.0185(8) 0.0368(10) 0.0214(9) -0.0059(7) -0.0022(6) 0.0000(8)
C10 0.0212(8) 0.0197(8) 0.0191(8) -0.0007(6) -0.0005(6) -0.0009(6)
C11 0.0212(8) 0.0139(7) 0.0157(8) 0.0027(6) 0.0044(6) -0.0002(6)
C12 0.0270(9) 0.0234(8) 0.0182(8) 0.0011(7) 0.0006(7) 0.0012(7)
C13 0.0446(11) 0.0328(10) 0.0183(9) 0.0123(9) 0.0001(8) 0.0063(8)
C14 0.0603(13) 0.0227(9) 0.0285(10) 0.0055(9) 0.0130(9) 0.0110(8)
C15 0.0461(12) 0.0260(10) 0.0404(12) -0.0105(9) 0.0076(9) 0.0091(9)
C16 0.0290(9) 0.0237(8) 0.0276(9) -0.0059(7) 0.0011(7) 0.0037(7)
N2 0.0283(7) 0.0188(7) 0.0122(6) 0.0068(5) 0.0016(5) 0.0004(5)
C23 0.0204(8) 0.0162(7) 0.0163(8) -0.0004(6) 0.0000(6) 0.0020(6)
C24 0.0250(8) 0.0205(8) 0.0223(8) 0.0034(6) 0.0003(7) -0.0032(7)
C25 0.0312(10) 0.0303(10) 0.0456(12) 0.0117(8) 0.0072(9) -0.0008(9)
C26 0.0232(9) 0.0321(10) 0.0516(13) 0.0037(8) -0.0037(9) 0.0154(9)
C27 0.0308(10) 0.0331(10) 0.0394(12) -0.0095(8) -0.0151(8) 0.0140(9)
C28 0.0357(10) 0.0220(8) 0.0192(8) -0.0032(7) -0.0070(7) 0.0023(7)
N1 0.0158(6) 0.0220(7) 0.0167(7) 0.0046(5) 0.0022(5) 0.0002(5)
C17 0.0149(7) 0.0204(8) 0.0160(8) 0.0006(6) 0.0012(6) 0.0006(6)
C18 0.0408(10) 0.0214(8) 0.0243(9) 0.0120(8) -0.0058(8) -0.0023(7)
C19 0.0523(13) 0.0412(12) 0.0299(11) 0.0266(10) -0.0150(9) -0.0054(9)
C20 0.0395(11) 0.0367(10) 0.0195(9) 0.0080(8) -0.0060(8) -0.0013(8)
C21 0.0413(11) 0.0280(9) 0.0234(9) -0.0007(8) -0.0047(8) -0.0050(8)
C22 0.0314(9) 0.0192(8) 0.0216(9) 0.0076(7) -0.0003(7) -0.0029(7)

loop_
_atom_type_symbol
_atom_type_description
_atom_type_scat_dispersion_real
_atom_type_scat_dispersion_imag
_atom_type_scat_source
C C 0.0033 0.0016 'International Tables Vol C Tables 4.2.6.8 and 6.1.1.4'
H H 0.0000 0.0000 'International Tables Vol C Tables 4.2.6.8 and 6.1.1.4'
N N 0.0061 0.0033 'International Tables Vol C Tables 4.2.6.8 and 6.1.1.4'
O O 0.0106 0.0060 'International Tables Vol C Tables 4.2.6.8 and 6.1.1.4'
Sn Sn -0.6537 1.4246 'International Tables Vol C Tables 4.2.6.8 and 6.1.1.4'

loop_
_geom_angle_atom_site_label_1
_geom_angle_atom_site_label_2
_geom_angle_atom_site_label_3
_geom_angle
O3 Sn O1 75.33(4)
O3 Sn O5 85.53(4)
O3 Sn O7 153.52(4)
O3 Sn C5 100.20(5)
O3 Sn C11 95.78(5)
O5 Sn O1 77.21(4)
O7 Sn O1 81.88(4)
O7 Sn O5 76.33(4)
O7 Sn C11 102.60(5)
C5 Sn O1 88.84(5)
C5 Sn O5 163.15(5)
C5 Sn O7 92.55(5)
C5 Sn C11 106.94(6)
C11 Sn O1 163.22(5)
C11 Sn O5 88.05(5)
C1 O1 Sn 115.90(9)
C2 O3 Sn 117.90(9)
C3 O5 Sn 114.73(9)
C4 O7 Sn 116.08(9)
O1 C1 C2 115.19(13)
O2 C1 O1 126.29(15)
O2 C1 C2 118.51(14)
O3 C2 C1 115.26(13)
O4 C2 O3 124.14(14)
O4 C2 C1 120.59(14)
O5 C3 C4 116.26(13)
O6 C3 O5 125.96(14)
O6 C3 C4 117.75(13)
O7 C4 C3 115.39(13)
O8 C4 O7 126.13(14)
O8 C4 C3 118.47(13)
C6 C5 Sn 122.61(12)
C10 C5 Sn 119.36(11)
C10 C5 C6 118.02(14)
C5 C6 H6 119.7
C7 C6 C5 120.68(16)
C7 C6 H6 119.7
C6 C7 H7 119.9
C8 C7 C6 120.20(16)
C8 C7 H7 119.9
C7 C8 H8 120.0
C9 C8 C7 119.91(16)
C9 C8 H8 120.0
C8 C9 H9 120.0
C8 C9 C10 119.93(16)
C10 C9 H9 120.0
C5 C10 H10 119.4
C9 C10 C5 121.24(15)
C9 C10 H10 119.4
C12 C11 Sn 119.65(11)
C12 C11 C16 118.11(15)
C16 C11 Sn 122.24(12)
C11 C12 H12 119.5
C13 C12 C11 120.91(17)
C13 C12 H12 119.5
C12 C13 H13 119.9
C14 C13 C12 120.11(18)
C14 C13 H13 119.9
C13 C14 H14 120.1
C15 C14 C13 119.77(17)
C15 C14 H14 120.1
C14 C15 H15 119.7
C14 C15 C16 120.53(18)
C16 C15 H15 119.7
C11 C16 H16 119.7
C15 C16 C11 120.54(18)
C15 C16 H16 119.7
H2A N2 H2B 109.5
H2A N2 H2C 109.5
H2B N2 H2C 109.5
C23 N2 H2A 109.5
C23 N2 H2B 109.5
C23 N2 H2C 109.5
N2 C23 H23 108.7
N2 C23 C24 109.37(13)
N2 C23 C28 109.51(13)
C24 C23 H23 108.7
C24 C23 C28 111.84(13)
C28 C23 H23 108.7
C23 C24 H24A 109.6
C23 C24 H24B 109.6
C23 C24 C25 110.36(14)
H24A C24 H24B 108.1
C25 C24 H24A 109.6
C25 C24 H24B 109.6
C24 C25 H25A 109.5
C24 C25 H25B 109.5
H25A C25 H25B 108.1
C26 C25 C24 110.63(16)
C26 C25 H25A 109.5
C26 C25 H25B 109.5
C25 C26 H26A 109.3
C25 C26 H26B 109.3
H26A C26 H26B 108.0
C27 C26 C25 111.46(16)
C27 C26 H26A 109.3
C27 C26 H26B 109.3
C26 C27 H27A 109.5
C26 C27 H27B 109.5
C26 C27 C28 110.87(15)
H27A C27 H27B 108.1
C28 C27 H27A 109.5
C28 C27 H27B 109.5
C23 C28 C27 110.43(15)
C23 C28 H28A 109.6
C23 C28 H28B 109.6
C27 C28 H28A 109.6
C27 C28 H28B 109.6
H28A C28 H28B 108.1
H1A N1 H1B 109.5
H1A N1 H1C 109.5
H1B N1 H1C 109.5
C17 N1 H1A 109.5
C17 N1 H1B 109.5
C17 N1 H1C 109.5
N1 C17 H17 108.4
N1 C17 C18 108.84(13)
N1 C17 C22 110.54(12)
C18 C17 H17 108.4
C18 C17 C22 112.06(14)
C22 C17 H17 108.4
C17 C18 H18A 109.6
C17 C18 H18B 109.6
C17 C18 C19 110.48(16)
H18A C18 H18B 108.1
C19 C18 H18A 109.6
C19 C18 H18B 109.6
C18 C19 H19A 109.3
C18 C19 H19B 109.3
H19A C19 H19B 108.0
C20 C19 C18 111.41(15)
C20 C19 H19A 109.3
C20 C19 H19B 109.3
C19 C20 H20A 109.5
C19 C20 H20B 109.5
H20A C20 H20B 108.1
C21 C20 C19 110.81(16)
C21 C20 H20A 109.5
C21 C20 H20B 109.5
C20 C21 H21A 109.4
C20 C21 H21B 109.4
C20 C21 C22 111.15(15)
H21A C21 H21B 108.0
C22 C21 H21A 109.4
C22 C21 H21B 109.4
C17 C22 C21 109.86(14)
C17 C22 H22A 109.7
C17 C22 H22B 109.7
C21 C22 H22A 109.7
C21 C22 H22B 109.7
H22A C22 H22B 108.2

loop_
_geom_bond_atom_site_label_1
_geom_bond_atom_site_label_2
_geom_bond_distance
Sn O1 2.2005(10)
Sn O3 2.1267(10)
Sn O5 2.1883(10)
Sn O7 2.1396(10)
Sn C5 2.1388(15)
Sn C11 2.1486(15)
O1 C1 1.2721(18)
O2 C1 1.2312(19)
O3 C2 1.2883(19)
O4 C2 1.2280(19)
O5 C3 1.2672(18)
O6 C3 1.2391(18)
O7 C4 1.2751(18)
O8 C4 1.2326(18)
C1 C2 1.552(2)
C3 C4 1.560(2)
C5 C6 1.395(2)
C5 C10 1.394(2)
C6 H6 0.9500
C6 C7 1.393(2)
C7 H7 0.9500
C7 C8 1.383(3)
C8 H8 0.9500
C8 C9 1.378(3)
C9 H9 0.9500
C9 C10 1.389(2)
C10 H10 0.9500
C11 C12 1.396(2)
C11 C16 1.398(2)
C12 H12 0.9500
C12 C13 1.393(2)
C13 H13 0.9500
C13 C14 1.380(3)
C14 H14 0.9500
C14 C15 1.379(3)
C15 H15 0.9500
C15 C16 1.391(3)
C16 H16 0.9500
N2 H2A 0.9100
N2 H2B 0.9100
N2 H2C 0.9100
N2 C23 1.493(2)
C23 H23 1.0000
C23 C24 1.518(2)
C23 C28 1.519(2)
C24 H24A 0.9900
C24 H24B 0.9900
C24 C25 1.529(2)
C25 H25A 0.9900
C25 H25B 0.9900
C25 C26 1.522(3)
C26 H26A 0.9900
C26 H26B 0.9900
C26 C27 1.517(3)
C27 H27A 0.9900
C27 H27B 0.9900
C27 C28 1.522(3)
C28 H28A 0.9900
C28 H28B 0.9900
N1 H1A 0.9100
N1 H1B 0.9100
N1 H1C 0.9100
N1 C17 1.5009(19)
C17 H17 1.0000
C17 C18 1.514(2)
C17 C22 1.516(2)
C18 H18A 0.9900
C18 H18B 0.9900
C18 C19 1.535(3)
C19 H19A 0.9900
C19 H19B 0.9900
C19 C20 1.521(3)
C20 H20A 0.9900
C20 H20B 0.9900
C20 C21 1.516(3)
C21 H21A 0.9900
C21 H21B 0.9900
C21 C22 1.529(2)
C22 H22A 0.9900
C22 H22B 0.9900

loop_
_geom_hbond_atom_site_label_D
_geom_hbond_atom_site_label_H
_geom_hbond_atom_site_label_A
_geom_hbond_site_symmetry_A
_geom_hbond_distance_DH
_geom_hbond_distance_HA
_geom_hbond_distance_DA
_geom_hbond_angle_DHA
N2 H2A O2 . 0.91 1.90 2.7851(18) 163.0
N2 H2B O6 1_545 0.91 2.20 2.8885(17) 132.4
N2 H2B O8 1_545 0.91 2.23 3.0583(18) 151.3
N2 H2C O6 3_666 0.91 2.68 3.2403(18) 120.5
N2 H2C O8 3_666 0.91 2.01 2.8970(18) 164.3
N1 H1A O6 1_545 0.91 1.98 2.8842(17) 177.1
N1 H1B O3 2_645 0.91 2.31 2.9393(16) 125.8
N1 H1B O4 2_645 0.91 2.35 3.2550(18) 177.0
N1 H1C O4 . 0.91 2.13 3.0076(18) 163.0

loop_
_geom_torsion_atom_site_label_1
_geom_torsion_atom_site_label_2
_geom_torsion_atom_site_label_3
_geom_torsion_atom_site_label_4
_geom_torsion
Sn O1 C1 O2 -171.88(14)
Sn O1 C1 C2 6.94(17)
Sn O3 C2 O4 178.78(12)
Sn O3 C2 C1 -1.22(17)
Sn O5 C3 O6 -176.13(12)
Sn O5 C3 C4 2.10(16)
Sn O7 C4 O8 -168.51(12)
Sn O7 C4 C3 12.63(16)
Sn C5 C6 C7 179.96(13)
Sn C5 C10 C9 179.79(12)
Sn C11 C12 C13 178.20(13)
Sn C11 C16 C15 -179.04(14)
O1 C1 C2 O3 -4.0(2)
O1 C1 C2 O4 176.02(15)
O2 C1 C2 O3 174.93(15)
O2 C1 C2 O4 -5.1(2)
O5 C3 C4 O7 -9.98(19)
O5 C3 C4 O8 171.06(13)
O6 C3 C4 O7 168.40(13)
O6 C3 C4 O8 -10.6(2)
C5 C6 C7 C8 0.5(3)
C6 C5 C10 C9 -0.2(2)
C6 C7 C8 C9 -0.8(3)
C7 C8 C9 C10 0.5(3)
C8 C9 C10 C5 0.0(3)
C10 C5 C6 C7 0.0(2)
C11 C12 C13 C14 0.9(3)
C12 C11 C16 C15 0.5(3)
C12 C13 C14 C15 0.4(3)
C13 C14 C15 C16 -1.2(3)
C14 C15 C16 C11 0.8(3)
C16 C11 C12 C13 -1.4(2)
N2 C23 C24 C25 177.93(14)
N2 C23 C28 C27 -177.92(13)
C23 C24 C25 C26 -55.7(2)
C24 C23 C28 C27 -56.52(18)
C24 C25 C26 C27 56.3(2)
C25 C26 C27 C28 -56.5(2)
C26 C27 C28 C23 55.9(2)
C28 C23 C24 C25 56.44(19)
N1 C17 C18 C19 -178.38(14)
N1 C17 C22 C21 178.56(14)
C17 C18 C19 C20 54.6(2)
C18 C17 C22 C21 56.96(19)
C18 C19 C20 C21 -55.5(2)
C19 C20 C21 C22 56.9(2)
C20 C21 C22 C17 -57.1(2)
C22 C17 C18 C19 -55.8(2)
